data_2243432
loop_
_publ_author_name
'Harish Chinthal, Chayanna'
'Yathirajan, Hemmige S.'
'Kadambar, Anish Kumar'
'Kalluraya, Balakrishna'
'Foro, Sabine'
'Glidewell, Christopher'

_publ_section_title
;
 Two
 <i>N</i>-{[4-(3-aryl-4-sydnonylideneamino)-5-sulfanylidene-1<i>H</i>-1,2,4-triazol-3-yl]methyl}benzamides
 as disordered ethanol monosolvates
;
_journal_coeditor_code WM5563
_journal_issue 7
_journal_name_full 'Acta Crystallographica Section E'
_journal_page_first 1057
_journal_page_last 1061
_journal_paper_doi 10.1107/S2056989020007483
_journal_volume 76
_journal_year 2020
_chemical_formula_moiety 'C20 H17 N7 O3 S, C2 H6 O'
_chemical_formula_sum 'C22 H23 N7 O4 S'
_chemical_formula_weight 481.53
_chemical_name_systematic
'<i>N</i>-({4-[3-(4-Methylphenyl)-4-sydnonylideneamino]-5-sulfanylidene-1<i>H</i>-1,2,4-triazol-3-yl}methyl)benzamide ethanol monosolvate'
_space_group_crystal_system triclinic
_space_group_IT_number 2
_space_group_name_Hall '-P 1'
_space_group_name_H-M_alt 'P -1'
_atom_sites_solution_hydrogens mixed
_atom_sites_solution_primary difmap
_audit_creation_method SHELXL-2014
_cell_angle_alpha 70.244(6)
_cell_angle_beta 76.086(7)
_cell_angle_gamma 84.058(6)
_cell_formula_units_Z 2
_cell_length_a 8.5631(5)
_cell_length_b 11.1242(8)
_cell_length_c 13.5632(9)
_cell_measurement_reflns_used 5107
_cell_measurement_temperature 293(2)
_cell_measurement_theta_max 27.955
_cell_measurement_theta_min 2.631
_cell_volume 1179.92(15)
_computing_cell_refinement
;
CrysAlis RED (Oxford Diffraction, 2009)
;
_computing_data_collection
;
CrysAlis CCD (Oxford Diffraction, 2009)
;
_computing_data_reduction
;
CrysAlis RED (Oxford Diffraction, 2009)
;
_computing_molecular_graphics
;
PLATON (Spek, 2020)
;
_computing_publication_material
;
SHELXL-2014 (Sheldrick, 2015b) and PLATON (Spek, 2020)
;
_computing_structure_refinement
;
SHELXL-2014 (Sheldrick, 2015b)
;
_computing_structure_solution
;
SHELXT (Sheldrick, 2015a)
;
_diffrn_ambient_temperature 293(2)
_diffrn_measured_fraction_theta_full 0.999
_diffrn_measured_fraction_theta_max 0.999
_diffrn_measurement_device_type
;
Oxford Diffraction Xcalibur
with Sapphire CCD
;
_diffrn_measurement_method '\w scans'
_diffrn_radiation_monochromator graphite
_diffrn_radiation_type MoK\a
_diffrn_radiation_wavelength 0.71073
_diffrn_reflns_av_R_equivalents 0.0254
_diffrn_reflns_av_unetI/netI 0.0560
_diffrn_reflns_limit_h_max 5
_diffrn_reflns_limit_h_min -10
_diffrn_reflns_limit_k_max 13
_diffrn_reflns_limit_k_min -13
_diffrn_reflns_limit_l_max 15
_diffrn_reflns_limit_l_min -16
_diffrn_reflns_number 8056
_diffrn_reflns_theta_full 25.242
_diffrn_reflns_theta_max 26.050
_diffrn_reflns_theta_min 2.631
_diffrn_source 'Enhance (Mo) X-ray Source'
_diffrn_standards_decay_% 0
_diffrn_standards_interval_count 0
_diffrn_standards_interval_time 0
_diffrn_standards_number 0
_exptl_absorpt_coefficient_mu 0.181
_exptl_absorpt_correction_T_max 0.986
_exptl_absorpt_correction_T_min 0.841
_exptl_absorpt_correction_type multi-scan
_exptl_absorpt_process_details
;
(CrysAlis RED; Oxford Diffraction, 2009)
;
_exptl_crystal_colour yellow
_exptl_crystal_density_diffrn 1.355
_exptl_crystal_description needle
_exptl_crystal_F_000 504
_exptl_crystal_size_max 0.500
_exptl_crystal_size_mid 0.120
_exptl_crystal_size_min 0.080
_refine_diff_density_max 0.187
_refine_diff_density_min -0.177
_refine_ls_extinction_method none
_refine_ls_goodness_of_fit_ref 1.097
_refine_ls_hydrogen_treatment mixed
_refine_ls_matrix_type full
_refine_ls_number_parameters 327
_refine_ls_number_reflns 4670
_refine_ls_number_restraints 3
_refine_ls_restrained_S_all 1.097
_refine_ls_R_factor_all 0.1177
_refine_ls_R_factor_gt 0.0617
_refine_ls_shift/su_max 0.000
_refine_ls_shift/su_mean 0.000
_refine_ls_structure_factor_coef Fsqd
_refine_ls_weighting_details 'w=1/[\s^2^(Fo^2^)+(0.0283P)^2^+0.4689P] where P=(Fo^2^+2Fc^2^)/3'
_refine_ls_weighting_scheme calc
_refine_ls_wR_factor_gt 0.0997
_refine_ls_wR_factor_ref 0.1171
_reflns_number_gt 2828
_reflns_number_total 4670
_reflns_threshold_expression 'I > 2\s(I)'
_cod_data_source_file wm5563sup1.cif
_cod_data_source_block II
_cod_database_code 2243432
_shelx_space_group_comment
;
The symmetry employed for this shelxl refinement is uniquely defined
by the following loop, which should always be used as a source of
symmetry information in preference to the above space-group names.
They are only intended as comments.
;
_shelx_estimated_absorpt_t_min 0.915
_shelx_estimated_absorpt_t_max 0.986
_shelxl_version_number 2.014

loop_
_space_group_symop_operation_xyz
'x, y, z'
'-x, -y, -z'

loop_
_atom_site_type_symbol
_atom_site_label
_atom_site_fract_x
_atom_site_fract_y
_atom_site_fract_z
_atom_site_U_iso_or_equiv
_atom_site_adp_type
_atom_site_calc_flag
_atom_site_occupancy
_atom_site_disorder_assembly
_atom_site_disorder_group
C C1 0.4320(3) 0.4989(3) 0.1887(2) 0.0516(7) Uani d 1 . .
O O1 0.5007(3) 0.57130(19) 0.21463(17) 0.0728(6) Uani d 1 . .
N N1 0.4417(3) 0.3724(2) 0.2369(2) 0.0571(7) Uani d 1 . .
H H1 0.390(3) 0.325(3) 0.221(2) 0.069 Uiso d 1 . .
C C11 0.3385(3) 0.5462(3) 0.1039(2) 0.0498(7) Uani d 1 . .
C C12 0.2858(3) 0.4682(3) 0.0582(2) 0.0593(8) Uani d 1 . .
H H12 0.3071 0.3807 0.0818 0.071 Uiso calc 1 . .
C C13 0.2022(4) 0.5194(4) -0.0219(3) 0.0728(10) Uani d 1 . .
H H13 0.1675 0.4663 -0.0521 0.087 Uiso calc 1 . .
C C14 0.1696(4) 0.6474(4) -0.0573(3) 0.0840(11) Uani d 1 . .
H H14 0.1124 0.6816 -0.1112 0.101 Uiso calc 1 . .
C C15 0.2216(5) 0.7253(4) -0.0129(3) 0.0894(12) Uani d 1 . .
H H15 0.1991 0.8127 -0.0366 0.107 Uiso calc 1 . .
C C16 0.3065(4) 0.6754(3) 0.0662(3) 0.0722(9) Uani d 1 . .
H H16 0.3430 0.7295 0.0947 0.087 Uiso calc 1 . .
C C17 0.5493(3) 0.3149(3) 0.3086(2) 0.0596(8) Uani d 1 . .
H H17A 0.6172 0.3808 0.3063 0.072 Uiso calc 1 . .
H H17B 0.6187 0.2526 0.2822 0.072 Uiso calc 1 . .
N N21 0.4015(3) 0.1866(2) 0.5901(2) 0.0560(7) Uani d 1 . .
H H21 0.401(3) 0.184(3) 0.658(2) 0.067 Uiso d 1 . .
N N22 0.4901(3) 0.2760(2) 0.5037(2) 0.0597(7) Uani d 1 . .
C C23 0.4687(3) 0.2512(3) 0.4215(2) 0.0492(7) Uani d 1 . .
N N24 0.3715(2) 0.14807(19) 0.45373(18) 0.0430(5) Uani d 1 . .
C C25 0.3256(3) 0.1057(3) 0.5646(2) 0.0465(7) Uani d 1 . .
S S25 0.20592(10) -0.01225(8) 0.64723(6) 0.0607(2) Uani d 1 . .
N N25 0.3260(3) 0.1148(2) 0.37505(17) 0.0463(6) Uani d 1 . .
C C26 0.2769(3) 0.0009(2) 0.4004(2) 0.0427(6) Uani d 1 . .
H H26 0.2733 -0.0578 0.4686 0.051 Uiso calc 1 . .
O O31 0.1843(3) -0.0446(2) 0.16972(16) 0.0798(7) Uani d 1 . .
N N32 0.1452(3) -0.1594(2) 0.2474(2) 0.0666(7) Uani d 1 . .
N N33 0.1738(3) -0.1471(2) 0.33327(18) 0.0463(6) Uani d 1 . .
C C34 0.2283(3) -0.0315(2) 0.3201(2) 0.0449(7) Uani d 1 . .
C C35 0.2365(4) 0.0409(3) 0.2114(3) 0.0667(9) Uani d 1 . .
O O35 0.2748(3) 0.1471(2) 0.15540(18) 0.0986(9) Uani d 1 . .
C C41 0.1448(3) -0.2546(2) 0.4303(2) 0.0421(6) Uani d 1 . .
C C42 0.2134(3) -0.3709(3) 0.4292(2) 0.0541(8) Uani d 1 . .
H H42 0.2745 -0.3818 0.3660 0.065 Uiso calc 1 . .
C C43 0.1898(4) -0.4716(3) 0.5243(3) 0.0607(8) Uani d 1 . .
H H43 0.2357 -0.5511 0.5244 0.073 Uiso calc 1 . .
C C44 0.1002(3) -0.4577(3) 0.6190(3) 0.0547(8) Uani d 1 . .
C C45 0.0311(3) -0.3401(3) 0.6162(2) 0.0579(8) Uani d 1 . .
H H45 -0.0315 -0.3291 0.6790 0.069 Uiso calc 1 . .
C C46 0.0520(3) -0.2377(3) 0.5224(2) 0.0505(7) Uani d 1 . .
H H46 0.0041 -0.1586 0.5216 0.061 Uiso calc 1 . .
C C47 0.0841(4) -0.5680(3) 0.7222(3) 0.0829(11) Uani d 1 . .
H H47A 0.0051 -0.5465 0.7775 0.124 Uiso calc 1 . .
H H47B 0.1859 -0.5857 0.7429 0.124 Uiso calc 1 . .
H H47C 0.0512 -0.6421 0.7121 0.124 Uiso calc 1 . .
O O51 0.5508(4) 0.8106(3) 0.2175(2) 0.0639(10) Uani d 0.906(6) A 1
H H51 0.5341 0.7434 0.2098 0.096 Uiso calc 0.906(6) A 1
C C51 0.6322(6) 0.8952(5) 0.1173(3) 0.0883(16) Uani d 0.906(6) A 1
H H51A 0.6089 0.9824 0.1174 0.106 Uiso calc 0.906(6) A 1
H H51B 0.5898 0.8854 0.0604 0.106 Uiso calc 0.906(6) A 1
C C52 0.8062(5) 0.8748(5) 0.0935(3) 0.0981(17) Uani d 0.906(6) A 1
H H52A 0.8537 0.9409 0.0295 0.147 Uiso calc 0.906(6) A 1
H H52B 0.8311 0.7932 0.0831 0.147 Uiso calc 0.906(6) A 1
H H52C 0.8486 0.8768 0.1524 0.147 Uiso calc 0.906(6) A 1
O O61 0.599(5) 0.773(3) 0.228(3) 0.0639(10) Uani d 0.094(6) A 2
H H61 0.5670 0.7079 0.2237 0.096 Uiso d 0.094(6) A 2
C C61 0.663(8) 0.833(3) 0.116(3) 0.0883(16) Uani d 0.094(6) A 2
H H61A 0.5833 0.8341 0.0758 0.106 Uiso calc 0.094(6) A 2
H H61B 0.7564 0.7835 0.0923 0.106 Uiso calc 0.094(6) A 2
C C62 0.711(6) 0.963(3) 0.095(3) 0.0981(17) Uani d 0.094(6) A 2
H H62A 0.8222 0.9729 0.0598 0.147 Uiso calc 0.094(6) A 2
H H62B 0.6937 0.9801 0.1619 0.147 Uiso calc 0.094(6) A 2
H H62C 0.6465 1.0224 0.0501 0.147 Uiso calc 0.094(6) A 2

loop_
_atom_site_aniso_label
_atom_site_aniso_U_11
_atom_site_aniso_U_22
_atom_site_aniso_U_33
_atom_site_aniso_U_12
_atom_site_aniso_U_13
_atom_site_aniso_U_23
C1 0.0548(18) 0.0450(18) 0.0514(18) -0.0072(15) 0.0021(15) -0.0186(15)
O1 0.1006(17) 0.0496(13) 0.0801(16) -0.0097(12) -0.0273(13) -0.0287(12)
N1 0.0597(17) 0.0467(16) 0.0666(18) -0.0120(13) -0.0199(13) -0.0131(13)
C11 0.0483(17) 0.0459(17) 0.0498(18) -0.0020(14) 0.0020(14) -0.0172(14)
C12 0.0555(18) 0.0549(19) 0.064(2) -0.0025(15) -0.0071(16) -0.0188(17)
C13 0.066(2) 0.084(3) 0.069(2) -0.010(2) -0.0138(19) -0.025(2)
C14 0.068(2) 0.097(3) 0.068(2) -0.004(2) -0.0143(19) -0.002(2)
C15 0.092(3) 0.061(2) 0.098(3) 0.007(2) -0.024(2) -0.004(2)
C16 0.084(2) 0.051(2) 0.078(2) 0.0000(18) -0.016(2) -0.0178(18)
C17 0.0545(18) 0.0515(18) 0.072(2) -0.0104(15) -0.0173(17) -0.0146(17)
N21 0.0683(17) 0.0571(16) 0.0571(17) 0.0055(13) -0.0268(15) -0.0301(15)
N22 0.0655(16) 0.0506(15) 0.0738(19) -0.0021(13) -0.0280(15) -0.0251(14)
C23 0.0477(17) 0.0448(17) 0.064(2) 0.0002(14) -0.0205(15) -0.0236(15)
N24 0.0470(13) 0.0401(13) 0.0495(15) -0.0034(11) -0.0153(11) -0.0206(11)
C25 0.0500(17) 0.0463(17) 0.0499(18) 0.0101(14) -0.0188(14) -0.0218(14)
S25 0.0708(5) 0.0570(5) 0.0516(5) -0.0006(4) -0.0106(4) -0.0165(4)
N25 0.0535(14) 0.0433(14) 0.0495(14) -0.0051(11) -0.0146(11) -0.0210(11)
C26 0.0470(16) 0.0383(16) 0.0436(16) 0.0013(13) -0.0103(13) -0.0148(13)
O31 0.139(2) 0.0618(14) 0.0462(13) -0.0308(14) -0.0296(13) -0.0119(11)
N32 0.103(2) 0.0557(16) 0.0506(16) -0.0197(15) -0.0224(15) -0.0203(13)
N33 0.0560(14) 0.0412(13) 0.0461(14) -0.0067(11) -0.0113(11) -0.0180(11)
C34 0.0567(17) 0.0366(15) 0.0446(17) -0.0055(13) -0.0125(14) -0.0150(13)
C35 0.099(3) 0.055(2) 0.055(2) -0.0181(19) -0.0223(18) -0.0199(17)
O35 0.180(3) 0.0552(15) 0.0578(15) -0.0416(16) -0.0319(16) -0.0002(12)
C41 0.0437(16) 0.0387(15) 0.0476(17) -0.0048(13) -0.0115(13) -0.0168(13)
C42 0.0572(18) 0.0455(17) 0.065(2) -0.0037(15) -0.0080(15) -0.0273(16)
C43 0.062(2) 0.0318(16) 0.088(3) 0.0025(14) -0.0227(18) -0.0164(17)
C44 0.0501(18) 0.0480(18) 0.063(2) -0.0117(15) -0.0184(16) -0.0075(16)
C45 0.0551(18) 0.060(2) 0.0523(19) -0.0048(16) -0.0047(15) -0.0136(16)
C46 0.0506(17) 0.0416(16) 0.058(2) 0.0044(14) -0.0095(15) -0.0184(15)
C47 0.086(3) 0.062(2) 0.084(3) -0.0187(19) -0.026(2) 0.0074(19)
O51 0.089(2) 0.056(2) 0.0543(15) -0.0169(16) -0.0188(14) -0.0212(14)
C51 0.103(4) 0.070(4) 0.079(3) -0.021(3) -0.032(3) 0.005(3)
C52 0.095(4) 0.100(4) 0.070(3) -0.004(3) -0.015(2) 0.007(3)
O61 0.089(2) 0.056(2) 0.0543(15) -0.0169(16) -0.0188(14) -0.0212(14)
C61 0.103(4) 0.070(4) 0.079(3) -0.021(3) -0.032(3) 0.005(3)
C62 0.095(4) 0.100(4) 0.070(3) -0.004(3) -0.015(2) 0.007(3)

loop_
_atom_type_symbol
_atom_type_description
_atom_type_scat_dispersion_real
_atom_type_scat_dispersion_imag
_atom_type_scat_source
C C 0.0033 0.0016 'International Tables Vol C Tables 4.2.6.8 and 6.1.1.4'
H H 0.0000 0.0000 'International Tables Vol C Tables 4.2.6.8 and 6.1.1.4'
N N 0.0061 0.0033 'International Tables Vol C Tables 4.2.6.8 and 6.1.1.4'
O O 0.0106 0.0060 'International Tables Vol C Tables 4.2.6.8 and 6.1.1.4'
S S 0.1246 0.1234 'International Tables Vol C Tables 4.2.6.8 and 6.1.1.4'

loop_
_geom_angle_atom_site_label_1
_geom_angle_atom_site_label_2
_geom_angle_atom_site_label_3
_geom_angle_site_symmetry_1
_geom_angle_site_symmetry_3
_geom_angle
_geom_angle_publ_flag
O1 C1 N1 . . 120.1(3) ?
O1 C1 C11 . . 122.2(3) ?
N1 C1 C11 . . 117.8(3) ?
C1 N1 C17 . . 122.2(2) ?
C1 N1 H1 . . 119(2) ?
C17 N1 H1 . . 119(2) ?
C16 C11 C12 . . 118.3(3) ?
C16 C11 C1 . . 118.0(3) ?
C12 C11 C1 . . 123.7(3) ?
C13 C12 C11 . . 120.4(3) ?
C13 C12 H12 . . 119.8 ?
C11 C12 H12 . . 119.8 ?
C14 C13 C12 . . 120.5(3) ?
C14 C13 H13 . . 119.7 ?
C12 C13 H13 . . 119.7 ?
C13 C14 C15 . . 119.5(3) ?
C13 C14 H14 . . 120.2 ?
C15 C14 H14 . . 120.2 ?
C14 C15 C16 . . 120.4(4) ?
C14 C15 H15 . . 119.8 ?
C16 C15 H15 . . 119.8 ?
C15 C16 C11 . . 120.8(3) ?
C15 C16 H16 . . 119.6 ?
C11 C16 H16 . . 119.6 ?
N1 C17 C23 . . 114.9(2) ?
N1 C17 H17A . . 108.6 ?
C23 C17 H17A . . 108.6 ?
N1 C17 H17B . . 108.6 ?
C23 C17 H17B . . 108.6 ?
H17A C17 H17B . . 107.5 ?
C25 N21 N22 . . 114.5(2) ?
C25 N21 H21 . . 125.5(19) ?
N22 N21 H21 . . 120.0(18) ?
C23 N22 N21 . . 104.3(2) ?
N22 C23 N24 . . 110.6(3) ?
N22 C23 C17 . . 125.6(3) ?
N24 C23 C17 . . 123.6(3) ?
C23 N24 C25 . . 109.0(2) ?
C23 N24 N25 . . 118.0(2) ?
C25 N24 N25 . . 132.7(2) ?
N21 C25 N24 . . 101.7(2) ?
N21 C25 S25 . . 127.9(2) ?
N24 C25 S25 . . 130.4(2) ?
C26 N25 N24 . . 117.5(2) ?
N25 C26 C34 . . 117.1(2) ?
N25 C26 H26 . . 121.4 ?
C34 C26 H26 . . 121.4 ?
N32 O31 C35 . . 111.2(2) ?
N33 N32 O31 . . 104.6(2) ?
N32 N33 C34 . . 114.9(2) ?
N32 N33 C41 . . 117.9(2) ?
C34 N33 C41 . . 127.2(2) ?
N33 C34 C35 . . 105.9(2) ?
N33 C34 C26 . . 124.7(2) ?
C35 C34 C26 . . 129.2(2) ?
O35 C35 C34 . . 135.6(3) ?
O35 C35 O31 . . 121.0(3) ?
C34 C35 O31 . . 103.4(2) ?
C42 C41 C46 . . 121.4(3) ?
C42 C41 N33 . . 119.3(2) ?
C46 C41 N33 . . 119.3(2) ?
C41 C42 C43 . . 118.3(3) ?
C41 C42 H42 . . 120.8 ?
C43 C42 H42 . . 120.8 ?
C44 C43 C42 . . 121.9(3) ?
C44 C43 H43 . . 119.0 ?
C42 C43 H43 . . 119.0 ?
C45 C44 C43 . . 117.9(3) ?
C45 C44 C47 . . 121.7(3) ?
C43 C44 C47 . . 120.4(3) ?
C44 C45 C46 . . 121.6(3) ?
C44 C45 H45 . . 119.2 ?
C46 C45 H45 . . 119.2 ?
C41 C46 C45 . . 118.9(3) ?
C41 C46 H46 . . 120.6 ?
C45 C46 H46 . . 120.6 ?
C44 C47 H47A . . 109.5 ?
C44 C47 H47B . . 109.5 ?
H47A C47 H47B . . 109.5 ?
C44 C47 H47C . . 109.5 ?
H47A C47 H47C . . 109.5 ?
H47B C47 H47C . . 109.5 ?
C51 O51 H51 . . 109.5 ?
O51 C51 C52 . . 114.2(3) ?
O51 C51 H51A . . 108.7 ?
C52 C51 H51A . . 108.7 ?
O51 C51 H51B . . 108.7 ?
C52 C51 H51B . . 108.7 ?
H51A C51 H51B . . 107.6 ?
C51 C52 H52A . . 109.5 ?
C51 C52 H52B . . 109.5 ?
H52A C52 H52B . . 109.5 ?
C51 C52 H52C . . 109.5 ?
H52A C52 H52C . . 109.5 ?
H52B C52 H52C . . 109.5 ?
C61 O61 H61 . . 97.5 ?
O61 C61 C62 . . 110.6(15) ?
O61 C61 H61A . . 109.5 ?
C62 C61 H61A . . 109.5 ?
O61 C61 H61B . . 109.5 ?
C62 C61 H61B . . 109.5 ?
H61A C61 H61B . . 108.1 ?
C61 C62 H62A . . 109.5 ?
C61 C62 H62B . . 109.5 ?
H62A C62 H62B . . 109.5 ?
C61 C62 H62C . . 109.5 ?
H62A C62 H62C . . 109.5 ?
H62B C62 H62C . . 109.5 ?

loop_
_geom_bond_atom_site_label_1
_geom_bond_atom_site_label_2
_geom_bond_site_symmetry_2
_geom_bond_distance
_geom_bond_publ_flag
C1 O1 . 1.228(3) ?
C1 N1 . 1.340(3) ?
C1 C11 . 1.479(4) ?
N1 C17 . 1.446(4) ?
N1 H1 . 0.83(3) ?
C11 C16 . 1.375(4) ?
C11 C12 . 1.386(4) ?
C12 C13 . 1.373(4) ?
C12 H12 . 0.9300 ?
C13 C14 . 1.362(5) ?
C13 H13 . 0.9300 ?
C14 C15 . 1.368(5) ?
C14 H14 . 0.9300 ?
C15 C16 . 1.370(5) ?
C15 H15 . 0.9300 ?
C16 H16 . 0.9300 ?
C17 C23 . 1.478(4) ?
C17 H17A . 0.9700 ?
C17 H17B . 0.9700 ?
N21 C25 . 1.339(3) ?
N21 N22 . 1.370(3) ?
N21 H21 . 0.91(3) ?
N22 C23 . 1.292(3) ?
C23 N24 . 1.373(3) ?
N24 C25 . 1.383(3) ?
N24 N25 . 1.387(3) ?
C25 S25 . 1.661(3) ?
N25 C26 . 1.284(3) ?
C26 C34 . 1.415(3) ?
C26 H26 . 0.9300 ?
O31 N32 . 1.364(3) ?
O31 C35 . 1.414(3) ?
N32 N33 . 1.299(3) ?
N33 C34 . 1.353(3) ?
N33 C41 . 1.436(3) ?
C34 C35 . 1.409(4) ?
C35 O35 . 1.198(3) ?
C41 C42 . 1.368(3) ?
C41 C46 . 1.370(4) ?
C42 C43 . 1.379(4) ?
C42 H42 . 0.9300 ?
C43 C44 . 1.378(4) ?
C43 H43 . 0.9300 ?
C44 C45 . 1.371(4) ?
C44 C47 . 1.505(4) ?
C45 C46 . 1.379(4) ?
C45 H45 . 0.9300 ?
C46 H46 . 0.9300 ?
C47 H47A . 0.9600 ?
C47 H47B . 0.9600 ?
C47 H47C . 0.9600 ?
O51 C51 . 1.426(4) ?
O51 H51 . 0.8200 ?
C51 C52 . 1.458(6) ?
C51 H51A . 0.9700 ?
C51 H51B . 0.9700 ?
C52 H52A . 0.9600 ?
C52 H52B . 0.9600 ?
C52 H52C . 0.9600 ?
O61 C61 . 1.429(11) ?
O61 H61 . 0.8214 ?
C61 C62 . 1.465(11) ?
C61 H61A . 0.9700 ?
C61 H61B . 0.9700 ?
C62 H62A . 0.9600 ?
C62 H62B . 0.9600 ?
C62 H62C . 0.9600 ?

loop_
_geom_hbond_atom_site_label_D
_geom_hbond_atom_site_label_H
_geom_hbond_atom_site_label_A
_geom_hbond_site_symmetry_A
_geom_hbond_distance_DH
_geom_hbond_distance_HA
_geom_hbond_distance_DA
_geom_hbond_angle_DHA
_geom_hbond_publ_flag
N1 H1 N25 . 0.83(3) 2.56(3) 2.961(3) 111(2) y
N21 H21 O51 2_666 0.91(3) 1.85(3) 2.747(4) 167(2) y
N21 H21 O61 2_666 0.91(3) 1.77(3) 2.65(4) 164(3) y
O51 H51 O1 . 0.82 1.94 2.754(4) 171 y
O61 H61 O1 . 0.82 1.73 2.55(4) 180 no
C12 H12 O35 . 0.93 2.47 3.366(4) 163 no

loop_
_geom_torsion_atom_site_label_1
_geom_torsion_atom_site_label_2
_geom_torsion_atom_site_label_3
_geom_torsion_atom_site_label_4
_geom_torsion_site_symmetry_1
_geom_torsion_site_symmetry_2
_geom_torsion_site_symmetry_3
_geom_torsion_site_symmetry_4
_geom_torsion
_geom_torsion_publ_flag
O1 C1 N1 C17 . . . . -9.0(4) ?
C11 C1 N1 C17 . . . . 170.3(3) ?
O1 C1 C11 C16 . . . . -10.8(4) ?
N1 C1 C11 C16 . . . . 169.9(3) ?
O1 C1 C11 C12 . . . . 167.1(3) ?
N1 C1 C11 C12 . . . . -12.2(4) ?
C16 C11 C12 C13 . . . . -0.7(4) ?
C1 C11 C12 C13 . . . . -178.7(3) ?
C11 C12 C13 C14 . . . . -0.1(5) ?
C12 C13 C14 C15 . . . . 0.3(5) ?
C13 C14 C15 C16 . . . . 0.3(6) ?
C14 C15 C16 C11 . . . . -1.2(6) ?
C12 C11 C16 C15 . . . . 1.4(5) ?
C1 C11 C16 C15 . . . . 179.5(3) ?
C1 N1 C17 C23 . . . . 114.4(3) ?
C25 N21 N22 C23 . . . . 0.3(3) ?
N21 N22 C23 N24 . . . . -0.9(3) ?
N21 N22 C23 C17 . . . . -175.0(3) ?
N1 C17 C23 N22 . . . . -124.1(3) ?
N1 C17 C23 N24 . . . . 62.5(4) ?
N22 C23 N24 C25 . . . . 1.1(3) ?
C17 C23 N24 C25 . . . . 175.4(2) ?
N22 C23 N24 N25 . . . . 175.0(2) ?
C17 C23 N24 N25 . . . . -10.7(4) ?
N22 N21 C25 N24 . . . . 0.3(3) ?
N22 N21 C25 S25 . . . . -178.8(2) ?
C23 N24 C25 N21 . . . . -0.8(3) ?
N25 N24 C25 N21 . . . . -173.5(2) ?
C23 N24 C25 S25 . . . . 178.3(2) ?
N25 N24 C25 S25 . . . . 5.6(4) ?
C23 N24 N25 C26 . . . . 160.2(2) ?
C25 N24 N25 C26 . . . . -27.7(4) ?
N24 N25 C26 C34 . . . . 179.0(2) ?
C35 O31 N32 N33 . . . . -0.9(3) ?
O31 N32 N33 C34 . . . . 0.6(3) ?
O31 N32 N33 C41 . . . . -179.5(2) ?
N32 N33 C34 C35 . . . . -0.1(3) ?
C41 N33 C34 C35 . . . . -179.9(3) ?
N32 N33 C34 C26 . . . . -175.8(2) ?
C41 N33 C34 C26 . . . . 4.3(4) ?
N25 C26 C34 N33 . . . . 179.9(2) ?
N25 C26 C34 C35 . . . . 5.2(4) ?
N33 C34 C35 O35 . . . . 179.7(4) ?
C26 C34 C35 O35 . . . . -4.8(7) ?
N33 C34 C35 O31 . . . . -0.5(3) ?
C26 C34 C35 O31 . . . . 175.0(3) ?
N32 O31 C35 O35 . . . . -179.3(3) ?
N32 O31 C35 C34 . . . . 0.9(3) ?
N32 N33 C41 C42 . . . . 52.9(3) ?
C34 N33 C41 C42 . . . . -127.2(3) ?
N32 N33 C41 C46 . . . . -128.6(3) ?
C34 N33 C41 C46 . . . . 51.3(4) ?
C46 C41 C42 C43 . . . . -1.2(4) ?
N33 C41 C42 C43 . . . . 177.2(2) ?
C41 C42 C43 C44 . . . . -0.2(4) ?
C42 C43 C44 C45 . . . . 1.4(4) ?
C42 C43 C44 C47 . . . . -176.8(3) ?
C43 C44 C45 C46 . . . . -1.1(4) ?
C47 C44 C45 C46 . . . . 177.0(3) ?
C42 C41 C46 C45 . . . . 1.4(4) ?
N33 C41 C46 C45 . . . . -177.0(2) ?
C44 C45 C46 C41 . . . . -0.2(4) ?

_cod_database_fobs_code 2243432
